data_2231878
loop_
_publ_author_name
'Lokhande, Pradeep'
'Hasanzadeh, Kamal'
'Khaledi, Hamid'
'Mohd Ali, Hapipah'

_publ_section_title
;
 3-(3-Chloro-2-hydroxyphenyl)-1-phenyl-1<i>H</i>-pyrazole-4-carbaldehyde
;
_journal_coeditor_code GK2410
_journal_issue 10
_journal_name_full 'Acta Crystallographica Section E'
_journal_page_first o2736
_journal_paper_doi 10.1107/S1600536811038025
_journal_volume 67
_journal_year 2011
_chemical_formula_iupac 'C16 H11 Cl N2 O2'
_chemical_formula_moiety 'C16 H11 Cl N2 O2'
_chemical_formula_sum 'C16 H11 Cl N2 O2'
_chemical_formula_weight 298.72
_chemical_name_systematic
;
3-(3-Chloro-2-hydroxyphenyl)-1-phenyl-1<i>H</i>-pyrazole-4-carbaldehyde
;
_space_group_IT_number 19
_symmetry_cell_setting orthorhombic
_symmetry_space_group_name_Hall 'P 2ac 2ab'
_symmetry_space_group_name_H-M 'P 21 21 21'
_atom_sites_solution_hydrogens geom
_atom_sites_solution_primary direct
_atom_sites_solution_secondary difmap
_audit_creation_method SHELXL-97
_cell_angle_alpha 90.00
_cell_angle_beta 90.00
_cell_angle_gamma 90.00
_cell_formula_units_Z 4
_cell_length_a 3.81420(10)
_cell_length_b 15.9367(3)
_cell_length_c 21.4121(5)
_cell_measurement_reflns_used 1835
_cell_measurement_temperature 100(2)
_cell_measurement_theta_max 27.65
_cell_measurement_theta_min 2.29
_cell_volume 1301.55(5)
_computing_cell_refinement 'SAINT (Bruker, 2007)'
_computing_data_collection 'APEX2 (Bruker, 2007)'
_computing_data_reduction 'SAINT (Bruker, 2007)'
_computing_molecular_graphics 'XSEED (Barbour, 2001)'
_computing_publication_material
;
'SHELXL97 (Sheldrick, 2008) and publCIF
(Westrip, 2010)'
;
_computing_structure_refinement 'SHELXL97 (Sheldrick, 2008)'
_computing_structure_solution 'SHELXS97 (Sheldrick, 2008)'
_diffrn_ambient_temperature 100(2)
_diffrn_measured_fraction_theta_full 0.999
_diffrn_measured_fraction_theta_max 0.999
_diffrn_measurement_device_type 'Bruker APEXII CCD'
_diffrn_measurement_method '\f and \w scans'
_diffrn_radiation_monochromator graphite
_diffrn_radiation_source 'fine-focus sealed tube'
_diffrn_radiation_type MoK\a
_diffrn_radiation_wavelength 0.71073
_diffrn_reflns_av_R_equivalents 0.0611
_diffrn_reflns_av_sigmaI/netI 0.0536
_diffrn_reflns_limit_h_max 4
_diffrn_reflns_limit_h_min -4
_diffrn_reflns_limit_k_max 19
_diffrn_reflns_limit_k_min -19
_diffrn_reflns_limit_l_max 26
_diffrn_reflns_limit_l_min -26
_diffrn_reflns_number 11133
_diffrn_reflns_theta_full 26.00
_diffrn_reflns_theta_max 26.00
_diffrn_reflns_theta_min 2.29
_exptl_absorpt_coefficient_mu 0.299
_exptl_absorpt_correction_T_max 0.988
_exptl_absorpt_correction_T_min 0.968
_exptl_absorpt_correction_type multi-scan
_exptl_absorpt_process_details '(SADABS; Sheldrick, 1996)'
_exptl_crystal_colour colorless
_exptl_crystal_density_diffrn 1.524
_exptl_crystal_density_method 'not measured'
_exptl_crystal_description Needle
_exptl_crystal_F_000 616
_exptl_crystal_size_max 0.11
_exptl_crystal_size_mid 0.06
_exptl_crystal_size_min 0.04
_refine_diff_density_max 0.201
_refine_diff_density_min -0.231
_refine_ls_abs_structure_details 'Flack (1983), 1005 Friedel pairs'
_refine_ls_abs_structure_Flack -0.03(7)
_refine_ls_extinction_method none
_refine_ls_goodness_of_fit_ref 1.044
_refine_ls_hydrogen_treatment refxyz
_refine_ls_matrix_type full
_refine_ls_number_parameters 223
_refine_ls_number_reflns 2563
_refine_ls_number_restraints 0
_refine_ls_restrained_S_all 1.044
_refine_ls_R_factor_all 0.0501
_refine_ls_R_factor_gt 0.0380
_refine_ls_shift/su_max 0.000
_refine_ls_shift/su_mean 0.000
_refine_ls_structure_factor_coef Fsqd
_refine_ls_weighting_details 'calc w=1/[\s^2^(Fo^2^)+(0.0338P)^2^] where P=(Fo^2^+2Fc^2^)/3'
_refine_ls_weighting_scheme calc
_refine_ls_wR_factor_gt 0.0711
_refine_ls_wR_factor_ref 0.0750
_reflns_number_gt 2195
_reflns_number_total 2563
_reflns_threshold_expression >2sigma(I)
_cod_data_source_file gk2410.cif
_cod_data_source_block I
_cod_database_code 2231878
_cod_database_fobs_code 2231878

loop_
_symmetry_equiv_pos_as_xyz
'x, y, z'
'-x+1/2, -y, z+1/2'
'-x, y+1/2, -z+1/2'
'x+1/2, -y+1/2, -z'

loop_
_atom_site_type_symbol
_atom_site_label
_atom_site_fract_x
_atom_site_fract_y
_atom_site_fract_z
_atom_site_U_iso_or_equiv
_atom_site_adp_type
_atom_site_calc_flag
_atom_site_occupancy
_atom_site_symmetry_multiplicity
Cl Cl1 -0.15696(17) 0.83249(4) 0.11291(3) 0.02120(16) Uani d 1 1
O O1 0.1795(5) 0.74015(10) 0.21221(7) 0.0193(4) Uani d 1 1
H H1 0.288(8) 0.7150(17) 0.2372(12) 0.029 Uiso d 1 1
O O2 0.2257(7) 0.38231(11) 0.14904(10) 0.0523(8) Uani d 1 1
N N1 0.6317(6) 0.55861(11) 0.30360(8) 0.0146(4) Uani d 1 1
N N2 0.4904(5) 0.61122(12) 0.26021(8) 0.0152(5) Uani d 1 1
C C1 0.1243(7) 0.69086(14) 0.16139(10) 0.0146(5) Uani d 1 1
C C2 -0.0338(6) 0.72717(14) 0.10952(12) 0.0166(5) Uani d 1 1
C C3 -0.0909(6) 0.68296(14) 0.05499(11) 0.0170(6) Uani d 1 1
H H3 -0.205(7) 0.7091(14) 0.0212(11) 0.020 Uiso d 1 1
C C4 0.0085(7) 0.59966(16) 0.05228(11) 0.0189(6) Uani d 1 1
H H4 -0.027(6) 0.5695(15) 0.0148(11) 0.023 Uiso d 1 1
C C5 0.1558(7) 0.56110(14) 0.10338(10) 0.0169(5) Uani d 1 1
H H5 0.217(7) 0.5034(14) 0.1021(11) 0.020 Uiso d 1 1
C C6 0.2166(6) 0.60481(14) 0.15903(10) 0.0136(5) Uani d 1 1
C C7 0.3790(7) 0.56342(13) 0.21291(11) 0.0145(5) Uani d 1 1
C C8 0.4516(7) 0.47684(15) 0.22672(11) 0.0193(6) Uani d 1 1
C C9 0.6108(7) 0.47880(15) 0.28431(11) 0.0185(6) Uani d 1 1
H H9 0.705(7) 0.4337(15) 0.3073(11) 0.022 Uiso d 1 1
C C10 0.3808(9) 0.39580(16) 0.19719(13) 0.0340(8) Uani d 1 1
H H10 0.478(7) 0.3494(17) 0.2230(13) 0.041 Uiso d 1 1
C C11 0.7764(6) 0.59165(14) 0.36014(10) 0.0148(6) Uani d 1 1
C C12 0.8074(7) 0.54004(15) 0.41212(11) 0.0177(5) Uani d 1 1
H H12 0.726(7) 0.4860(15) 0.4085(10) 0.021 Uiso d 1 1
C C13 0.9498(7) 0.57231(16) 0.46616(12) 0.0205(6) Uani d 1 1
H H13 0.959(7) 0.5372(16) 0.5017(11) 0.025 Uiso d 1 1
C C14 1.0616(6) 0.65466(16) 0.46938(12) 0.0194(6) Uani d 1 1
H H14 1.158(7) 0.6750(14) 0.5087(11) 0.023 Uiso d 1 1
C C15 1.0272(7) 0.70584(16) 0.41707(11) 0.0192(6) Uani d 1 1
H H15 1.114(7) 0.7627(15) 0.4189(10) 0.023 Uiso d 1 1
C C16 0.8840(6) 0.67472(15) 0.36244(11) 0.0161(5) Uani d 1 1
H H16 0.865(7) 0.7101(14) 0.3265(11) 0.019 Uiso d 1 1

loop_
_atom_site_aniso_label
_atom_site_aniso_U_11
_atom_site_aniso_U_22
_atom_site_aniso_U_33
_atom_site_aniso_U_12
_atom_site_aniso_U_13
_atom_site_aniso_U_23
Cl1 0.0235(3) 0.0144(3) 0.0257(3) 0.0028(3) -0.0039(3) 0.0023(3)
O1 0.0271(10) 0.0136(9) 0.0173(9) 0.0022(8) -0.0054(8) -0.0012(7)
O2 0.090(2) 0.0165(10) 0.0498(13) -0.0030(11) -0.0428(14) -0.0012(9)
N1 0.0162(11) 0.0122(10) 0.0155(10) 0.0009(9) 0.0023(10) 0.0013(8)
N2 0.0157(11) 0.0160(11) 0.0138(10) 0.0010(9) 0.0018(9) 0.0010(8)
C1 0.0146(13) 0.0148(12) 0.0145(12) -0.0027(10) 0.0019(11) -0.0013(9)
C2 0.0133(13) 0.0138(12) 0.0226(12) -0.0001(10) 0.0022(11) 0.0026(12)
C3 0.0168(14) 0.0189(14) 0.0153(12) -0.0024(10) -0.0030(10) 0.0032(10)
C4 0.0205(15) 0.0216(14) 0.0145(12) -0.0030(11) 0.0004(11) -0.0029(11)
C5 0.0187(13) 0.0144(12) 0.0177(13) 0.0014(12) 0.0039(12) -0.0032(10)
C6 0.0116(14) 0.0132(12) 0.0159(12) -0.0020(9) 0.0043(10) 0.0023(10)
C7 0.0122(13) 0.0124(12) 0.0188(12) -0.0005(11) 0.0014(11) -0.0009(9)
C8 0.0228(16) 0.0160(13) 0.0192(13) 0.0003(11) -0.0040(11) -0.0013(10)
C9 0.0187(15) 0.0130(12) 0.0238(13) 0.0024(11) -0.0002(12) 0.0034(10)
C10 0.050(2) 0.0159(14) 0.0359(17) 0.0009(15) -0.0215(17) -0.0009(12)
C11 0.0114(15) 0.0172(13) 0.0159(12) 0.0004(10) 0.0021(10) -0.0019(10)
C12 0.0168(14) 0.0139(12) 0.0224(13) 0.0001(11) -0.0008(11) 0.0002(10)
C13 0.0211(16) 0.0197(14) 0.0208(13) 0.0007(11) -0.0016(11) 0.0046(11)
C14 0.0170(15) 0.0238(15) 0.0174(12) 0.0009(11) -0.0026(11) -0.0041(11)
C15 0.0158(14) 0.0153(13) 0.0264(14) 0.0006(10) 0.0020(11) -0.0016(11)
C16 0.0149(13) 0.0177(13) 0.0158(11) 0.0031(12) 0.0026(11) 0.0011(10)

loop_
_atom_type_symbol
_atom_type_description
_atom_type_scat_dispersion_real
_atom_type_scat_dispersion_imag
_atom_type_scat_source
C C 0.0033 0.0016 'International Tables Vol C Tables 4.2.6.8 and 6.1.1.4'
H H 0.0000 0.0000 'International Tables Vol C Tables 4.2.6.8 and 6.1.1.4'
N N 0.0061 0.0033 'International Tables Vol C Tables 4.2.6.8 and 6.1.1.4'
O O 0.0106 0.0060 'International Tables Vol C Tables 4.2.6.8 and 6.1.1.4'
Cl Cl 0.1484 0.1585 'International Tables Vol C Tables 4.2.6.8 and 6.1.1.4'

loop_
_geom_angle_atom_site_label_1
_geom_angle_atom_site_label_2
_geom_angle_atom_site_label_3
_geom_angle
C1 O1 H1 109(2)
C9 N1 N2 110.51(19)
C9 N1 C11 129.3(2)
N2 N1 C11 120.21(17)
C7 N2 N1 106.97(18)
O1 C1 C2 117.8(2)
O1 C1 C6 123.4(2)
C2 C1 C6 118.8(2)
C3 C2 C1 122.1(2)
C3 C2 Cl1 118.92(19)
C1 C2 Cl1 118.95(18)
C2 C3 C4 118.8(2)
C2 C3 H3 119.8(14)
C4 C3 H3 121.3(14)
C5 C4 C3 120.5(2)
C5 C4 H4 120.4(15)
C3 C4 H4 119.1(15)
C4 C5 C6 121.5(2)
C4 C5 H5 120.7(14)
C6 C5 H5 117.8(14)
C5 C6 C1 118.1(2)
C5 C6 C7 121.1(2)
C1 C6 C7 120.8(2)
N2 C7 C8 109.3(2)
N2 C7 C6 118.3(2)
C8 C7 C6 132.4(2)
C9 C8 C7 104.3(2)
C9 C8 C10 119.3(2)
C7 C8 C10 136.3(2)
N1 C9 C8 108.9(2)
N1 C9 H9 122.7(15)
C8 C9 H9 128.2(15)
O2 C10 C8 128.1(3)
O2 C10 H10 121.6(16)
C8 C10 H10 110.3(16)
C16 C11 C12 120.8(2)
C16 C11 N1 119.7(2)
C12 C11 N1 119.5(2)
C13 C12 C11 119.0(2)
C13 C12 H12 123.6(15)
C11 C12 H12 117.3(15)
C12 C13 C14 121.2(2)
C12 C13 H13 118.1(15)
C14 C13 H13 120.6(15)
C13 C14 C15 119.2(2)
C13 C14 H14 118.4(14)
C15 C14 H14 122.4(14)
C16 C15 C14 120.5(2)
C16 C15 H15 120.4(14)
C14 C15 H15 119.0(14)
C15 C16 C11 119.3(2)
C15 C16 H16 120.0(14)
C11 C16 H16 120.7(14)

loop_
_geom_bond_atom_site_label_1
_geom_bond_atom_site_label_2
_geom_bond_distance
_geom_bond_publ_flag
Cl1 C2 1.745(2) ?
O1 C1 1.358(3) ?
O1 H1 0.79(3) ?
O2 C10 1.208(3) n
N1 C9 1.340(3) n
N1 N2 1.363(3) n
N1 C11 1.431(3) n
N2 C7 1.337(3) n
C1 C2 1.390(3) ?
C1 C6 1.417(3) ?
C2 C3 1.381(3) ?
C3 C4 1.382(3) ?
C3 H3 0.94(2) ?
C4 C5 1.375(3) ?
C4 H4 0.94(2) ?
C5 C6 1.400(3) ?
C5 H5 0.95(2) ?
C6 C7 1.466(3) ?
C7 C8 1.438(3) ?
C8 C9 1.375(3) ?
C8 C10 1.463(3) ?
C9 H9 0.94(2) ?
C10 H10 1.00(3) ?
C11 C16 1.387(3) ?
C11 C12 1.389(3) ?
C12 C13 1.378(3) ?
C12 H12 0.92(2) ?
C13 C14 1.382(3) ?
C13 H13 0.95(2) ?
C14 C15 1.392(3) ?
C14 H14 0.98(2) ?
C15 C16 1.383(3) ?
C15 H15 0.97(2) ?
C16 H16 0.96(2) ?

loop_
_geom_hbond_atom_site_label_D
_geom_hbond_atom_site_label_H
_geom_hbond_atom_site_label_A
_geom_hbond_site_symmetry_A
_geom_hbond_distance_DH
_geom_hbond_distance_HA
_geom_hbond_distance_DA
_geom_hbond_angle_DHA
O1 H1 N2 . 0.79(3) 1.89(3) 2.585(2) 147(3)
C5 H5 O2 . 0.95(2) 2.18(2) 3.024(3) 148(2)
C10 H10 O1 3_645 1.00(3) 2.58(3) 3.568(3) 171(2)

loop_
_cod_related_entry_id
_cod_related_entry_database
_cod_related_entry_code
1 ChemSpider 30657027
